data_2311301
loop_
_publ_author_name
'Benaka Prasad, S. B.'
'Naveen, S.'
'Madaiah, M.'
'Lokanath, N. K.'
'Warad, Ismail'
'Abdoh, Muneer'

_publ_section_title
;
 Crystal structure of
 1'-ethyl-spiro[chroman-4,4'-imidazolidine]-2',5'-dione: a hydantoine
 derivative.
;
_journal_coeditor_code SU5194
_journal_issue 'Pt 10'
_journal_name_full 'Acta crystallographica. Section E, Crystallographic communications'
_journal_page_first o705
_journal_page_last 6
_journal_paper_doi 10.1107/S2056989015016175
_journal_volume 71
_journal_year 2015
_chemical_formula_iupac 'C13 H14 N2 O3'
_chemical_formula_moiety 'C13 H14 N2 O3'
_chemical_formula_sum 'C13 H14 N2 O3'
_chemical_formula_weight 246.26
_chemical_name_systematic
;
1'-Ethylspiro[chroman-4,4'-imidazolidine]-2',5'-dione
;
_space_group_IT_number 2
_space_group_name_Hall '-P 1'
_space_group_name_H-M_alt 'P -1'
_symmetry_cell_setting triclinic
_symmetry_space_group_name_Hall '-P 1'
_symmetry_space_group_name_H-M 'P -1'
_atom_sites_solution_hydrogens geom
_atom_sites_solution_primary direct
_atom_sites_solution_secondary difmap
_cell_angle_alpha 91.736(8)
_cell_angle_beta 98.695(8)
_cell_angle_gamma 105.345(8)
_cell_formula_units_Z 4
_cell_length_a 10.2314(16)
_cell_length_b 11.0693(18)
_cell_length_c 11.3254(19)
_cell_measurement_reflns_used 3990
_cell_measurement_temperature 296(2)
_cell_measurement_theta_max 64.62
_cell_measurement_theta_min 3.96
_cell_volume 1219.4(3)
_computing_cell_refinement
;
SAINT (Bruker, 2013)
;
_computing_data_collection
;
APEX2 (Bruker, 2013)
;
_computing_data_reduction
;
SAINT (Bruker, 2013)
;
_computing_molecular_graphics
;
Mercury (Macrae <i>et al.</i>, 2008)
;
_computing_publication_material
;
SHELXL97 (Sheldrick, 2008) and PLATON (Spek, 2009)
;
_computing_structure_refinement
;
SHELXL97 (Sheldrick, 2008)
;
_computing_structure_solution
;
SHELXS97 (Sheldrick, 2008)
;
_diffrn_ambient_temperature 296(2)
_diffrn_detector_area_resol_mean 18.4
_diffrn_measured_fraction_theta_full 0.972
_diffrn_measured_fraction_theta_max 0.972
_diffrn_measurement_device_type 'Bruker X8 Proteum'
_diffrn_measurement_method '\f and \w scans'
_diffrn_radiation_monochromator 'Helios multilayer optics'
_diffrn_radiation_source 'Bruker MicroStar microfocus rotating anode'
_diffrn_radiation_type CuK\a
_diffrn_radiation_wavelength 1.54178
_diffrn_reflns_av_R_equivalents 0.0544
_diffrn_reflns_av_sigmaI/netI 0.0899
_diffrn_reflns_limit_h_max 11
_diffrn_reflns_limit_h_min -11
_diffrn_reflns_limit_k_max 12
_diffrn_reflns_limit_k_min -12
_diffrn_reflns_limit_l_max 13
_diffrn_reflns_limit_l_min -13
_diffrn_reflns_number 14480
_diffrn_reflns_reduction_process
;
;
_diffrn_reflns_theta_full 64.62
_diffrn_reflns_theta_max 64.62
_diffrn_reflns_theta_min 3.96
_exptl_absorpt_coefficient_mu 0.799
_exptl_absorpt_correction_T_max 0.8501
_exptl_absorpt_correction_T_min 0.8376
_exptl_absorpt_correction_type multi-scan
_exptl_absorpt_process_details
;
(SADABS; Bruker, 2013)
;
_exptl_crystal_colour green
_exptl_crystal_density_diffrn 1.341
_exptl_crystal_density_method 'Not Measured'
_exptl_crystal_description rectangle
_exptl_crystal_F_000 520
_exptl_crystal_size_max 0.23
_exptl_crystal_size_mid 0.22
_exptl_crystal_size_min 0.21
_refine_diff_density_max 0.357
_refine_diff_density_min -0.386
_refine_ls_extinction_coef 0.025(2)
_refine_ls_extinction_expression Fc^*^=kFc[1+0.001xFc^2^\l^3^/sin(2\q)]^-1/4^
_refine_ls_extinction_method
;
SHELXL97 (Sheldrick, 2008)
;
_refine_ls_goodness_of_fit_ref 1.044
_refine_ls_hydrogen_treatment constr
_refine_ls_matrix_type full
_refine_ls_number_parameters 328
_refine_ls_number_reflns 3990
_refine_ls_number_restraints 0
_refine_ls_restrained_S_all 1.044
_refine_ls_R_factor_all 0.0999
_refine_ls_R_factor_gt 0.0643
_refine_ls_shift/su_max 0.000
_refine_ls_shift/su_mean 0.000
_refine_ls_structure_factor_coef Fsqd
_refine_ls_weighting_details 'calc w=1/[\s^2^(Fo^2^)+(0.1316P)^2^+0.1551P] where P=(Fo^2^+2Fc^2^)/3'
_refine_ls_weighting_scheme calc
_refine_ls_wR_factor_gt 0.1704
_refine_ls_wR_factor_ref 0.1853
_reflns_number_gt 3195
_reflns_number_total 3990
_reflns_threshold_expression I>2\s(I)
_cod_data_source_file su5194sup1.cif
_cod_data_source_block I
_cod_database_code 2311301

loop_
_symmetry_equiv_pos_site_id
_symmetry_equiv_pos_as_xyz
1 x,y,z
2 -x,-y,-z

loop_
_atom_site_type_symbol
_atom_site_label
_atom_site_fract_x
_atom_site_fract_y
_atom_site_fract_z
_atom_site_U_iso_or_equiv
_atom_site_adp_type
_atom_site_calc_flag
_atom_site_refinement_flags
_atom_site_occupancy
_atom_site_symmetry_multiplicity
O O1B 0.57043(18) 0.04669(17) 0.27294(15) 0.0534(5) Uani d . 1 1
N N2A 0.88853(16) 0.57988(16) 0.41739(15) 0.0350(4) Uani d . 1 1
H H2A 0.8777 0.5352 0.4778 0.042 Uiso calc R 1 1
O O3A 1.12385(15) 0.62164(16) 0.42909(15) 0.0458(4) Uani d . 1 1
O O2A 0.80600(17) 0.76449(16) 0.18917(14) 0.0492(5) Uani d . 1 1
C C9B 0.8442(2) 0.1368(2) 0.20830(18) 0.0377(5) Uani d . 1 1
N N1B 1.06259(18) 0.25381(17) 0.18235(17) 0.0421(5) Uani d . 1 1
O O3B 1.12728(19) 0.1008(2) 0.08118(19) 0.0704(6) Uani d . 1 1
O O2B 0.9417(2) 0.35827(19) 0.2803(2) 0.0767(7) Uani d . 1 1
C C2B 0.4752(3) 0.1850(2) 0.0004(2) 0.0532(6) Uani d . 1 1
H H2B 0.3962 0.1978 -0.0437 0.064 Uiso calc R 1 1
C C1B 0.4685(2) 0.1271(2) 0.1051(2) 0.0461(6) Uani d . 1 1
H H1B 0.3851 0.1010 0.1327 0.055 Uiso calc R 1 1
C C6B 0.5869(2) 0.10716(19) 0.17046(19) 0.0364(5) Uani d . 1 1
C C5B 0.7129(2) 0.14862(18) 0.13279(17) 0.0326(5) Uani d . 1 1
C C10B 0.9517(2) 0.2642(2) 0.2298(2) 0.0428(6) Uani d . 1 1
C C12B 1.1849(3) 0.3580(3) 0.1783(3) 0.0597(7) Uani d . 1 1
H H12A 1.2625 0.3246 0.1728 0.072 Uiso calc R 1 1
H H12B 1.2061 0.4116 0.2519 0.072 Uiso calc R 1 1
C C13B 1.1641(4) 0.4335(3) 0.0750(3) 0.0881(11) Uani d . 1 1
H H13A 1.1406 0.3802 0.0022 0.132 Uiso calc R 1 1
H H13B 1.2472 0.4982 0.0729 0.132 Uiso calc R 1 1
H H13C 1.0911 0.4711 0.0829 0.132 Uiso calc R 1 1
C C11B 1.0424(2) 0.1332(2) 0.1297(2) 0.0418(5) Uani d . 1 1
N N2B 0.9179(2) 0.06477(17) 0.14631(19) 0.0458(5) Uani d . 1 1
H H2B1 0.8847 -0.0135 0.1229 0.055 Uiso calc R 1 1
C C7B 0.6800(3) -0.0049(3) 0.3177(3) 0.0671(8) Uani d . 1 1
H H7B1 0.6795 -0.0746 0.2636 0.081 Uiso calc R 1 1
H H7B2 0.6665 -0.0367 0.3951 0.081 Uiso calc R 1 1
C C8B 0.8153(3) 0.0914(3) 0.3303(2) 0.0624(8) Uani d . 1 1
H H8B1 0.8875 0.0557 0.3662 0.075 Uiso calc R 1 1
H H8B2 0.8150 0.1622 0.3829 0.075 Uiso calc R 1 1
C C3B 0.5997(3) 0.2246(2) -0.0401(2) 0.0564(7) Uani d . 1 1
H H3B 0.6043 0.2632 -0.1117 0.068 Uiso calc R 1 1
C C4B 0.7163(3) 0.2068(2) 0.0259(2) 0.0472(6) Uani d . 1 1
H H4B 0.7996 0.2343 -0.0016 0.057 Uiso calc R 1 1
C C2A 0.4997(3) 0.7412(3) 0.5220(3) 0.0669(9) Uani d . 1 1
H H2A1 0.4398 0.7705 0.5619 0.080 Uiso calc R 1 1
C C1A 0.4498(3) 0.6678(3) 0.4165(3) 0.0624(8) Uani d . 1 1
H H1A 0.3566 0.6473 0.3852 0.075 Uiso calc R 1 1
C C6A 0.5395(2) 0.6243(2) 0.3564(2) 0.0426(5) Uani d . 1 1
C C5A 0.6788(2) 0.65461(17) 0.40196(18) 0.0321(5) Uani d . 1 1
C C9A 0.77539(19) 0.60575(17) 0.33690(17) 0.0301(5) Uani d . 1 1
C C10A 0.8545(2) 0.70485(19) 0.26353(18) 0.0334(5) Uani d . 1 1
N N1A 0.98963(18) 0.71123(17) 0.29492(16) 0.0379(5) Uani d . 1 1
C C12A 1.1017(2) 0.7874(2) 0.2399(2) 0.0506(6) Uani d . 1 1
H H12C 1.0633 0.8149 0.1652 0.061 Uiso calc R 1 1
H H12D 1.1604 0.7359 0.2214 0.061 Uiso calc R 1 1
C C13A 1.1862(4) 0.8994(3) 0.3188(3) 0.0823(10) Uani d . 1 1
H H13D 1.1278 0.9484 0.3410 0.123 Uiso calc R 1 1
H H13E 1.2535 0.9495 0.2768 0.123 Uiso calc R 1 1
H H13F 1.2317 0.8727 0.3896 0.123 Uiso calc R 1 1
C C11A 1.0107(2) 0.63310(19) 0.38692(18) 0.0338(5) Uani d . 1 1
C C8A 0.6919(2) 0.4888(2) 0.2553(2) 0.0440(5) Uani d . 1 1
H H8A1 0.7491 0.4656 0.2027 0.053 Uiso calc R 1 1
H H8A2 0.6625 0.4191 0.3039 0.053 Uiso calc R 1 1
C C7A 0.5674(3) 0.5145(2) 0.1813(2) 0.0536(6) Uani d . 1 1
H H7A1 0.5976 0.5809 0.1295 0.064 Uiso calc R 1 1
H H7A2 0.5160 0.4396 0.1308 0.064 Uiso calc R 1 1
O O1A 0.48007(17) 0.55034(18) 0.25370(17) 0.0615(5) Uani d . 1 1
C C4A 0.7264(3) 0.7287(2) 0.5093(2) 0.0455(6) Uani d . 1 1
H H4A 0.8194 0.7496 0.5413 0.055 Uiso calc R 1 1
C C3A 0.6370(4) 0.7718(3) 0.5691(3) 0.0632(8) Uani d . 1 1
H H3A 0.6699 0.8212 0.6408 0.076 Uiso calc R 1 1

loop_
_atom_site_aniso_label
_atom_site_aniso_U_11
_atom_site_aniso_U_22
_atom_site_aniso_U_33
_atom_site_aniso_U_12
_atom_site_aniso_U_13
_atom_site_aniso_U_23
O1B 0.0430(10) 0.0677(11) 0.0567(10) 0.0183(8) 0.0215(8) 0.0207(8)
N2A 0.0209(9) 0.0421(9) 0.0451(10) 0.0126(7) 0.0050(7) 0.0174(7)
O3A 0.0213(8) 0.0583(9) 0.0611(10) 0.0156(7) 0.0050(6) 0.0213(8)
O2A 0.0424(10) 0.0625(10) 0.0488(9) 0.0236(8) 0.0055(7) 0.0259(8)
C9B 0.0305(12) 0.0451(11) 0.0411(11) 0.0170(9) 0.0061(9) -0.0006(9)
N1B 0.0270(10) 0.0398(9) 0.0558(11) 0.0071(8) 0.0002(8) -0.0040(8)
O3B 0.0336(11) 0.0931(14) 0.0857(14) 0.0227(10) 0.0111(9) -0.0303(11)
O2B 0.0564(13) 0.0689(12) 0.0997(16) 0.0263(10) -0.0094(10) -0.0475(11)
C2B 0.0434(15) 0.0453(13) 0.0651(16) 0.0159(11) -0.0148(11) -0.0012(11)
C1B 0.0276(12) 0.0452(12) 0.0655(15) 0.0129(9) 0.0036(10) -0.0038(11)
C6B 0.0328(12) 0.0355(10) 0.0421(12) 0.0106(8) 0.0084(9) -0.0007(8)
C5B 0.0298(11) 0.0333(10) 0.0357(10) 0.0106(8) 0.0058(8) -0.0015(8)
C10B 0.0348(13) 0.0447(12) 0.0476(12) 0.0170(10) -0.0053(9) -0.0139(10)
C12B 0.0346(15) 0.0528(14) 0.0792(18) -0.0012(11) -0.0063(12) 0.0069(13)
C13B 0.074(2) 0.075(2) 0.094(2) -0.0069(17) -0.0054(18) 0.0300(18)
C11B 0.0268(12) 0.0500(12) 0.0499(12) 0.0164(9) 0.0025(9) -0.0078(10)
N2B 0.0318(11) 0.0342(9) 0.0725(13) 0.0116(7) 0.0105(9) -0.0106(9)
C7B 0.0629(19) 0.0815(19) 0.0674(18) 0.0299(16) 0.0187(14) 0.0356(15)
C8B 0.0511(17) 0.092(2) 0.0509(15) 0.0309(15) 0.0064(12) 0.0217(14)
C3B 0.0576(17) 0.0580(15) 0.0461(14) 0.0104(12) -0.0067(11) 0.0136(11)
C4B 0.0402(14) 0.0547(13) 0.0423(12) 0.0055(10) 0.0054(10) 0.0088(10)
C2A 0.072(2) 0.0721(18) 0.080(2) 0.0415(16) 0.0448(17) 0.0179(16)
C1A 0.0340(15) 0.0741(18) 0.092(2) 0.0266(13) 0.0259(13) 0.0158(16)
C6A 0.0264(12) 0.0478(12) 0.0557(13) 0.0132(9) 0.0069(9) 0.0077(10)
C5A 0.0258(11) 0.0324(9) 0.0413(11) 0.0114(8) 0.0075(8) 0.0094(8)
C9A 0.0208(10) 0.0326(9) 0.0379(10) 0.0104(8) 0.0010(8) 0.0066(8)
C10A 0.0288(11) 0.0376(10) 0.0374(10) 0.0148(8) 0.0056(8) 0.0069(8)
N1A 0.0258(10) 0.0475(10) 0.0439(10) 0.0124(8) 0.0093(7) 0.0179(8)
C12A 0.0373(14) 0.0639(15) 0.0531(14) 0.0111(11) 0.0164(10) 0.0229(12)
C13A 0.073(2) 0.0676(18) 0.089(2) -0.0131(16) 0.0168(18) 0.0178(17)
C11A 0.0250(11) 0.0387(10) 0.0405(11) 0.0130(8) 0.0051(8) 0.0103(8)
C8A 0.0361(13) 0.0371(11) 0.0572(13) 0.0133(9) -0.0016(10) -0.0067(10)
C7A 0.0405(15) 0.0555(14) 0.0571(15) 0.0112(11) -0.0091(11) -0.0111(11)
O1A 0.0232(9) 0.0751(12) 0.0782(13) 0.0112(8) -0.0085(8) -0.0123(10)
C4A 0.0445(14) 0.0475(12) 0.0451(12) 0.0148(10) 0.0053(10) 0.0031(10)
C3A 0.088(2) 0.0586(15) 0.0546(15) 0.0319(15) 0.0275(15) 0.0039(12)

loop_
_atom_type_symbol
_atom_type_description
_atom_type_scat_dispersion_real
_atom_type_scat_dispersion_imag
_atom_type_scat_source
C C 0.0181 0.0091 ' International Tables Vol C Tables 4.2.6.8 and 6.1.1.4'
H H 0.0000 0.0000 ' International Tables Vol C Tables 4.2.6.8 and 6.1.1.4'
N N 0.0311 0.0180 ' International Tables Vol C Tables 4.2.6.8 and 6.1.1.4'
O O 0.0492 0.0322 ' International Tables Vol C Tables 4.2.6.8 and 6.1.1.4'

loop_
_geom_angle_atom_site_label_1
_geom_angle_atom_site_label_2
_geom_angle_atom_site_label_3
_geom_angle
C6B O1B C7B 114.36(18)
C11A N2A C9A 112.58(16)
C11A N2A H2A 123.7
C9A N2A H2A 123.7
N2B C9B C5B 113.58(17)
N2B C9B C8B 114.36(19)
C5B C9B C8B 110.01(18)
N2B C9B C10B 100.06(16)
C5B C9B C10B 110.45(17)
C8B C9B C10B 107.8(2)
C10B N1B C11B 111.56(19)
C10B N1B C12B 124.7(2)
C11B N1B C12B 123.6(2)
C1B C2B C3B 120.0(2)
C1B C2B H2B 120.0
C3B C2B H2B 120.0
C2B C1B C6B 119.9(2)
C2B C1B H1B 120.1
C6B C1B H1B 120.1
O1B C6B C5B 122.99(19)
O1B C6B C1B 116.03(19)
C5B C6B C1B 121.0(2)
C6B C5B C4B 117.72(19)
C6B C5B C9B 121.36(18)
C4B C5B C9B 120.86(19)
O2B C10B N1B 125.3(2)
O2B C10B C9B 126.8(2)
N1B C10B C9B 107.88(17)
N1B C12B C13B 111.7(2)
N1B C12B H12A 109.3
C13B C12B H12A 109.3
N1B C12B H12B 109.3
C13B C12B H12B 109.3
H12A C12B H12B 107.9
C12B C13B H13A 109.5
C12B C13B H13B 109.5
H13A C13B H13B 109.5
C12B C13B H13C 109.5
H13A C13B H13C 109.5
H13B C13B H13C 109.5
O3B C11B N2B 128.9(2)
O3B C11B N1B 123.8(2)
N2B C11B N1B 107.23(17)
C11B N2B C9B 113.24(17)
C11B N2B H2B1 123.4
C9B N2B H2B1 123.4
O1B C7B C8B 111.1(2)
O1B C7B H7B1 109.4
C8B C7B H7B1 109.4
O1B C7B H7B2 109.4
C8B C7B H7B2 109.4
H7B1 C7B H7B2 108.0
C7B C8B C9B 110.7(2)
C7B C8B H8B1 109.5
C9B C8B H8B1 109.5
C7B C8B H8B2 109.5
C9B C8B H8B2 109.5
H8B1 C8B H8B2 108.1
C4B C3B C2B 119.8(2)
C4B C3B H3B 120.1
C2B C3B H3B 120.1
C3B C4B C5B 121.6(2)
C3B C4B H4B 119.2
C5B C4B H4B 119.2
C3A C2A C1A 120.7(2)
C3A C2A H2A1 119.7
C1A C2A H2A1 119.7
C2A C1A C6A 119.7(3)
C2A C1A H1A 120.2
C6A C1A H1A 120.2
O1A C6A C5A 123.96(19)
O1A C6A C1A 115.4(2)
C5A C6A C1A 120.7(2)
C6A C5A C4A 118.42(19)
C6A C5A C9A 120.34(19)
C4A C5A C9A 121.23(18)
N2A C9A C5A 113.19(16)
N2A C9A C10A 100.66(15)
C5A C9A C10A 112.17(15)
N2A C9A C8A 111.52(16)
C5A C9A C8A 108.84(17)
C10A C9A C8A 110.28(17)
O2A C10A N1A 126.28(19)
O2A C10A C9A 126.74(19)
N1A C10A C9A 106.96(16)
C10A N1A C11A 111.53(16)
C10A N1A C12A 125.46(17)
C11A N1A C12A 123.00(17)
N1A C12A C13A 112.6(2)
N1A C12A H12C 109.1
C13A C12A H12C 109.1
N1A C12A H12D 109.1
C13A C12A H12D 109.1
H12C C12A H12D 107.8
C12A C13A H13D 109.5
C12A C13A H13E 109.5
H13D C13A H13E 109.5
C12A C13A H13F 109.5
H13D C13A H13F 109.5
H13E C13A H13F 109.5
O3A C11A N2A 129.04(18)
O3A C11A N1A 123.54(18)
N2A C11A N1A 107.40(16)
C7A C8A C9A 110.44(17)
C7A C8A H8A1 109.6
C9A C8A H8A1 109.6
C7A C8A H8A2 109.6
C9A C8A H8A2 109.6
H8A1 C8A H8A2 108.1
O1A C7A C8A 112.2(2)
O1A C7A H7A1 109.2
C8A C7A H7A1 109.2
O1A C7A H7A2 109.2
C8A C7A H7A2 109.2
H7A1 C7A H7A2 107.9
C6A O1A C7A 118.11(17)
C3A C4A C5A 120.9(2)
C3A C4A H4A 119.6
C5A C4A H4A 119.6
C2A C3A C4A 119.7(3)
C2A C3A H3A 120.2
C4A C3A H3A 120.2

loop_
_geom_bond_atom_site_label_1
_geom_bond_atom_site_label_2
_geom_bond_distance
O1B C6B 1.367(3)
O1B C7B 1.422(3)
N2A C11A 1.335(3)
N2A C9A 1.458(2)
N2A H2A 0.8600
O3A C11A 1.224(2)
O2A C10A 1.213(2)
C9B N2B 1.463(3)
C9B C5B 1.518(3)
C9B C8B 1.528(3)
C9B C10B 1.528(3)
N1B C10B 1.356(3)
N1B C11B 1.397(3)
N1B C12B 1.468(3)
O3B C11B 1.217(3)
O2B C10B 1.208(3)
C2B C1B 1.368(4)
C2B C3B 1.385(4)
C2B H2B 0.9300
C1B C6B 1.394(3)
C1B H1B 0.9300
C6B C5B 1.386(3)
C5B C4B 1.389(3)
C12B C13B 1.480(4)
C12B H12A 0.9700
C12B H12B 0.9700
C13B H13A 0.9600
C13B H13B 0.9600
C13B H13C 0.9600
C11B N2B 1.343(3)
N2B H2B1 0.8600
C7B C8B 1.491(4)
C7B H7B1 0.9700
C7B H7B2 0.9700
C8B H8B1 0.9700
C8B H8B2 0.9700
C3B C4B 1.373(4)
C3B H3B 0.9300
C4B H4B 0.9300
C2A C3A 1.373(5)
C2A C1A 1.373(5)
C2A H2A1 0.9300
C1A C6A 1.393(3)
C1A H1A 0.9300
C6A O1A 1.363(3)
C6A C5A 1.387(3)
C5A C4A 1.392(3)
C5A C9A 1.513(3)
C9A C10A 1.529(3)
C9A C8A 1.537(3)
C10A N1A 1.356(3)
N1A C11A 1.402(3)
N1A C12A 1.467(3)
C12A C13A 1.489(4)
C12A H12C 0.9700
C12A H12D 0.9700
C13A H13D 0.9600
C13A H13E 0.9600
C13A H13F 0.9600
C8A C7A 1.512(3)
C8A H8A1 0.9700
C8A H8A2 0.9700
C7A O1A 1.421(3)
C7A H7A1 0.9700
C7A H7A2 0.9700
C4A C3A 1.386(4)
C4A H4A 0.9300
C3A H3A 0.9300

loop_
_geom_hbond_atom_site_label_D
_geom_hbond_atom_site_label_H
_geom_hbond_atom_site_label_A
_geom_hbond_site_symmetry_A
_geom_hbond_distance_DH
_geom_hbond_distance_HA
_geom_hbond_distance_DA
_geom_hbond_angle_DHA
_geom_hbond_publ_flag
N2A H2A O3A 2_766 0.86 2.06 2.857(3) 155 yes
N2B H2B1 O3B 2_755 0.86 2.44 3.019(3) 124 yes
N2B H2B1 O2A 1_545 0.86 2.55 3.290(3) 145 yes
C1A H1A O3A 1_455 0.93 2.45 3.263(4) 146 yes
C2B H2B O2A 2_665 0.93 2.58 3.501(4) 173 yes
C7B H7B2 Cg 1_545 0.93 2.99 3.680(3) 129 yes

loop_
_geom_torsion_atom_site_label_1
_geom_torsion_atom_site_label_2
_geom_torsion_atom_site_label_3
_geom_torsion_atom_site_label_4
_geom_torsion
C3B C2B C1B C6B -0.5(3)
C7B O1B C6B C5B -18.6(3)
C7B O1B C6B C1B 162.2(2)
C2B C1B C6B O1B -178.9(2)
C2B C1B C6B C5B 1.9(3)
O1B C6B C5B C4B 178.82(19)
C1B C6B C5B C4B -2.1(3)
O1B C6B C5B C9B -4.1(3)
C1B C6B C5B C9B 175.04(18)
N2B C9B C5B C6B 122.3(2)
C8B C9B C5B C6B -7.3(3)
C10B C9B C5B C6B -126.2(2)
N2B C9B C5B C4B -60.6(3)
C8B C9B C5B C4B 169.7(2)
C10B C9B C5B C4B 50.9(2)
C11B N1B C10B O2B -179.7(2)
C12B N1B C10B O2B -4.0(4)
C11B N1B C10B C9B 0.5(2)
C12B N1B C10B C9B 176.2(2)
N2B C9B C10B O2B -179.2(3)
C5B C9B C10B O2B 60.8(3)
C8B C9B C10B O2B -59.4(3)
N2B C9B C10B N1B 0.6(2)
C5B C9B C10B N1B -119.41(18)
C8B C9B C10B N1B 120.4(2)
C10B N1B C12B C13B -82.7(3)
C11B N1B C12B C13B 92.5(3)
C10B N1B C11B O3B -179.9(2)
C12B N1B C11B O3B 4.3(4)
C10B N1B C11B N2B -1.4(3)
C12B N1B C11B N2B -177.2(2)
O3B C11B N2B C9B -179.7(2)
N1B C11B N2B C9B 1.9(3)
C5B C9B N2B C11B 116.2(2)
C8B C9B N2B C11B -116.4(2)
C10B C9B N2B C11B -1.5(2)
C6B O1B C7B C8B 52.1(3)
O1B C7B C8B C9B -63.2(3)
N2B C9B C8B C7B -90.4(3)
C5B C9B C8B C7B 38.9(3)
C10B C9B C8B C7B 159.4(2)
C1B C2B C3B C4B -0.7(4)
C2B C3B C4B C5B 0.5(4)
C6B C5B C4B C3B 0.9(3)
C9B C5B C4B C3B -176.3(2)
C3A C2A C1A C6A -0.2(4)
C2A C1A C6A O1A 178.9(2)
C2A C1A C6A C5A -0.2(4)
O1A C6A C5A C4A -178.5(2)
C1A C6A C5A C4A 0.5(3)
O1A C6A C5A C9A 0.3(3)
C1A C6A C5A C9A 179.3(2)
C11A N2A C9A C5A -129.41(18)
C11A N2A C9A C10A -9.5(2)
C11A N2A C9A C8A 107.5(2)
C6A C5A C9A N2A -146.34(19)
C4A C5A C9A N2A 32.5(3)
C6A C5A C9A C10A 100.6(2)
C4A C5A C9A C10A -80.6(2)
C6A C5A C9A C8A -21.7(2)
C4A C5A C9A C8A 157.10(19)
N2A C9A C10A O2A -173.9(2)
C5A C9A C10A O2A -53.3(3)
C8A C9A C10A O2A 68.2(3)
N2A C9A C10A N1A 7.7(2)
C5A C9A C10A N1A 128.30(18)
C8A C9A C10A N1A -110.20(19)
O2A C10A N1A C11A 177.8(2)
C9A C10A N1A C11A -3.8(2)
O2A C10A N1A C12A -3.3(4)
C9A C10A N1A C12A 175.1(2)
C10A N1A C12A C13A 106.5(3)
C11A N1A C12A C13A -74.7(3)
C9A N2A C11A O3A -173.4(2)
C9A N2A C11A N1A 7.8(2)
C10A N1A C11A O3A 178.9(2)
C12A N1A C11A O3A 0.0(3)
C10A N1A C11A N2A -2.2(2)
C12A N1A C11A N2A 178.9(2)
N2A C9A C8A C7A 174.55(19)
C5A C9A C8A C7A 49.0(2)
C10A C9A C8A C7A -74.5(2)
C9A C8A C7A O1A -58.6(3)
C5A C6A O1A C7A -7.9(3)
C1A C6A O1A C7A 173.1(2)
C8A C7A O1A C6A 37.1(3)
C6A C5A C4A C3A -0.3(3)
C9A C5A C4A C3A -179.2(2)
C1A C2A C3A C4A 0.3(4)
C5A C4A C3A C2A -0.1(4)
